data_7208469
loop_
_publ_author_name
'Kan, Wei-Qiu'
'Yang, Jin'
'Liu, Ying-Ying'
'Ma, Jian-Fang'

_publ_section_title
;
 A series of coordination polymers based on a multidentate N-donor ligand
 and different polycarboxylate anions: syntheses, structures and
 photoluminescent properties
;
_journal_issue 19
_journal_name_full CrystEngComm
_journal_page_first 6271
_journal_paper_doi 10.1039/c2ce25388g
_journal_volume 14
_journal_year 2012
_chemical_formula_moiety 'C33 H24 N8 O15 Zn3'
_chemical_formula_sum 'C33 H24 N8 O15 Zn3'
_chemical_formula_weight 968.71
_chemical_name_systematic
;
?
;
_space_group_IT_number 62
_symmetry_cell_setting orthorhombic
_symmetry_space_group_name_Hall '-P 2c 2n'
_symmetry_space_group_name_H-M 'P n a m'
_atom_sites_solution_hydrogens geom
_atom_sites_solution_primary direct
_atom_sites_solution_secondary difmap
_audit_creation_method SHELXL-97
_cell_angle_alpha 90.00
_cell_angle_beta 90.00
_cell_angle_gamma 90.00
_cell_formula_units_Z 4
_cell_length_a 9.9290(2)
_cell_length_b 16.2793(4)
_cell_length_c 21.2630(4)
_cell_measurement_reflns_used 7167
_cell_measurement_temperature 293(2)
_cell_measurement_theta_max 29.1751
_cell_measurement_theta_min 3.0673
_cell_volume 3436.89(13)
_computing_cell_refinement CrysAlis
_computing_data_collection 'CrysAlis (Oxford Diffraction, 2006)'
_computing_data_reduction CrysAlis
_computing_structure_refinement 'SHELXL-97 (Sheldrick, 2008)'
_computing_structure_solution 'SHELXL-97 (Sheldrick, 2008)'
_diffrn_ambient_temperature 293(2)
_diffrn_detector_area_resol_mean 10.0
_diffrn_measured_fraction_theta_full 0.970
_diffrn_measured_fraction_theta_max 0.970
_diffrn_measurement_device_type 'Oxford Diffraction Gemini R Ultra'
_diffrn_measurement_method '\w scan'
_diffrn_radiation_monochromator graphite
_diffrn_radiation_source 'fine-focus sealed tube'
_diffrn_radiation_type MoK\a
_diffrn_radiation_wavelength 0.71069
_diffrn_reflns_av_R_equivalents 0.0261
_diffrn_reflns_av_sigmaI/netI 0.0238
_diffrn_reflns_limit_h_max 11
_diffrn_reflns_limit_h_min -8
_diffrn_reflns_limit_k_max 16
_diffrn_reflns_limit_k_min -19
_diffrn_reflns_limit_l_max 25
_diffrn_reflns_limit_l_min -24
_diffrn_reflns_number 12830
_diffrn_reflns_theta_full 25.35
_diffrn_reflns_theta_max 25.35
_diffrn_reflns_theta_min 3.24
_exptl_absorpt_coefficient_mu 2.167
_exptl_absorpt_correction_T_max 0.6711
_exptl_absorpt_correction_T_min 0.6243
_exptl_absorpt_correction_type multi-scan
_exptl_absorpt_process_details
;
CrysAlis (Oxford Diffraction, 2006)
;
_exptl_crystal_colour colorless
_exptl_crystal_density_diffrn 1.872
_exptl_crystal_density_method 'not measured'
_exptl_crystal_description block
_exptl_crystal_F_000 1952
_exptl_crystal_size_max 0.24
_exptl_crystal_size_mid 0.23
_exptl_crystal_size_min 0.20
_refine_diff_density_max 0.851
_refine_diff_density_min -1.783
_refine_diff_density_rms 0.144
_refine_ls_extinction_method none
_refine_ls_goodness_of_fit_ref 1.170
_refine_ls_hydrogen_treatment constr
_refine_ls_matrix_type full
_refine_ls_number_parameters 316
_refine_ls_number_reflns 3130
_refine_ls_number_restraints 6
_refine_ls_restrained_S_all 1.169
_refine_ls_R_factor_all 0.0839
_refine_ls_R_factor_gt 0.0808
_refine_ls_shift/su_max 0.000
_refine_ls_shift/su_mean 0.000
_refine_ls_structure_factor_coef Fsqd
_refine_ls_weighting_details 'calc w=1/[\s^2^(Fo^2^)+(0.0000P)^2^+60.3463P] where P=(Fo^2^+2Fc^2^)/3'
_refine_ls_weighting_scheme calc
_refine_ls_wR_factor_gt 0.1661
_refine_ls_wR_factor_ref 0.1675
_reflns_number_gt 2969
_reflns_number_total 3130
_reflns_threshold_expression >2\s(I)
_cod_data_source_file c2ce25388g.txt
_cod_data_source_block compound-8
_cod_database_code 7208469

loop_
_symmetry_equiv_pos_as_xyz
'x, y, z'
'-x, -y, z+1/2'
'x+1/2, -y+1/2, -z+1/2'
'-x+1/2, y+1/2, -z'
'-x, -y, -z'
'x, y, -z-1/2'
'-x-1/2, y-1/2, z-1/2'
'x-1/2, -y-1/2, z'

loop_
_atom_site_label
_atom_site_type_symbol
_atom_site_fract_x
_atom_site_fract_y
_atom_site_fract_z
_atom_site_U_iso_or_equiv
_atom_site_adp_type
_atom_site_occupancy
_atom_site_symmetry_multiplicity
_atom_site_calc_flag
_atom_site_refinement_flags
Zn1 Zn 0.96490(9) 0.14946(6) 0.09090(5) 0.0307(3) Uani 1 1 d .
Zn2 Zn 0.36740(12) 0.15122(7) 0.2500 0.0183(3) Uani 1 2 d S
C1 C 0.8300(8) 0.2133(6) -0.0259(4) 0.0330(19) Uani 1 1 d .
H1 H 0.7765 0.2384 0.0045 0.040 Uiso 1 1 calc R
C2 C 0.8090(9) 0.2329(5) -0.0888(4) 0.036(2) Uani 1 1 d .
H2 H 0.7429 0.2706 -0.0999 0.043 Uiso 1 1 calc R
C3 C 0.9809(10) 0.1376(7) -0.1155(4) 0.047(3) Uani 1 1 d .
H3 H 1.0333 0.1101 -0.1451 0.057 Uiso 1 1 calc R
C4 C 0.9951(10) 0.1213(6) -0.0525(4) 0.044(2) Uani 1 1 d .
H4 H 1.0570 0.0814 -0.0405 0.053 Uiso 1 1 calc R
C6 C 0.8739(9) 0.2201(5) -0.2010(4) 0.035(2) Uani 1 1 d .
C7 C 0.829(2) 0.3755(11) -0.1993(9) 0.044(5) Uani 0.50 1 d P
H7A H 0.8245 0.3773 -0.1538 0.052 Uiso 0.50 1 calc PR
H7B H 0.7467 0.4004 -0.2153 0.052 Uiso 0.50 1 calc PR
C9 C 1.1468(18) 0.4587(9) -0.2348(6) 0.032(5) Uani 0.50 1 d P
C8 C 0.9414(16) 0.5035(9) -0.2500 0.065(5) Uani 1 2 d S
C10 C 0.7442(9) 0.0754(6) 0.1022(4) 0.039(2) Uani 1 1 d .
C11 C 0.5016(7) 0.1787(5) 0.1294(3) 0.0190(15) Uani 1 1 d .
C12 C 0.2392(8) 0.0976(5) 0.1212(4) 0.0269(17) Uani 1 1 d .
C13 C 0.3661(8) 0.0540(5) 0.1035(4) 0.035(2) Uani 1 1 d .
C14 C 0.4916(8) 0.0888(5) 0.1100(4) 0.0259(17) Uani 1 1 d .
C15 C 0.6062(9) 0.0420(6) 0.0965(6) 0.048(3) Uani 1 1 d .
C16' C 0.588(2) -0.0345(12) 0.0591(9) 0.029(4) Uani 0.50 1 d P
C16 C 0.596(2) -0.0442(13) 0.0925(11) 0.040(5) Uani 0.50 1 d P
C17 C 0.473(2) -0.0787(11) 0.0822(14) 0.046(5) Uani 0.50 1 d P
C17' C 0.456(2) -0.0651(15) 0.0466(10) 0.041(6) Uani 0.50 1 d P
C18 C 0.3509(10) -0.0251(7) 0.0786(7) 0.070(4) Uani 1 1 d .
N1 N 0.9248(7) 0.1595(4) -0.0074(3) 0.0315(16) Uani 1 1 d .
N2 N 0.9018(10) 0.1709(6) -0.2500 0.028(2) Uani 1 2 d S
N3 N 0.8322(10) 0.2934(5) -0.2184(4) 0.058(2) Uani 1 1 d .
N4 N 0.9448(16) 0.4249(8) -0.2205(6) 0.033(3) Uani 0.50 1 d P
N5 N 1.0694(17) 0.3962(10) -0.2190(8) 0.047(4) Uani 0.50 1 d P
N6 N 1.0684(11) 0.5273(7) -0.2567(14) 0.027(4) Uani 0.50 1 d PU
C5 C 0.8868(9) 0.1960(5) -0.1346(4) 0.0322(19) Uani 1 1 d .
O1 O 0.8416(6) 0.0307(5) 0.0916(4) 0.056(2) Uani 1 1 d .
O2 O 0.7602(6) 0.1513(4) 0.1158(4) 0.0521(19) Uani 1 1 d .
O3 O 0.4961(6) 0.2289(4) 0.0859(3) 0.0347(14) Uani 1 1 d .
O4 O 0.5064(6) 0.1954(4) 0.1859(2) 0.0344(14) Uani 1 1 d .
O5 O 0.2319(5) 0.1320(4) 0.1746(3) 0.0324(14) Uani 1 1 d .
O6 O 0.1439(6) 0.0958(4) 0.0831(3) 0.0383(15) Uani 1 1 d .
O3W O 0.9739(6) 0.1297(4) 0.1948(5) 0.029(2) Uani 0.50 1 d P
H3A H 0.9237 0.1486 0.2238 0.043 Uiso 0.50 1 d PR
H3B H 1.0519 0.1224 0.2103 0.043 Uiso 0.50 1 d PR
O1W O 0.2680(6) 0.2707(4) 0.2500(5) 0.0243(16) Uani 1 2 d SR
O2W O 0.6029(6) 0.4877(4) -0.2500(5) 0.105(5) Uani 1 2 d SR

loop_
_atom_site_aniso_label
_atom_site_aniso_U_11
_atom_site_aniso_U_22
_atom_site_aniso_U_33
_atom_site_aniso_U_23
_atom_site_aniso_U_13
_atom_site_aniso_U_12
Zn1 0.0226(5) 0.0363(6) 0.0331(5) -0.0090(4) -0.0079(4) 0.0009(4)
Zn2 0.0176(6) 0.0179(6) 0.0195(6) 0.000 0.000 0.0004(5)
C1 0.026(4) 0.038(5) 0.034(4) -0.007(4) 0.003(4) 0.001(4)
C2 0.037(5) 0.036(5) 0.034(4) -0.003(4) -0.004(4) 0.008(4)
C3 0.036(5) 0.069(7) 0.037(5) -0.028(5) -0.005(4) 0.012(5)
C4 0.044(6) 0.051(6) 0.036(5) -0.011(4) -0.008(4) 0.019(5)
C6 0.038(5) 0.031(4) 0.035(4) -0.005(4) -0.003(4) -0.010(4)
C7 0.064(13) 0.028(9) 0.039(10) -0.008(8) 0.035(10) -0.006(9)
C9 0.049(10) 0.021(7) 0.025(14) 0.008(6) -0.001(6) -0.007(7)
C8 0.047(9) 0.019(7) 0.129(16) 0.000 0.000 -0.009(7)
C10 0.035(5) 0.040(5) 0.042(5) -0.004(4) 0.010(4) 0.009(4)
C11 0.013(3) 0.028(4) 0.017(3) -0.003(3) 0.003(3) 0.003(3)
C12 0.022(4) 0.027(4) 0.032(4) -0.007(3) -0.001(3) -0.003(3)
C13 0.026(4) 0.028(4) 0.050(5) -0.012(4) 0.001(4) 0.003(4)
C14 0.024(4) 0.022(4) 0.031(4) -0.004(3) 0.001(3) 0.004(3)
C15 0.025(5) 0.028(5) 0.091(8) -0.018(5) 0.018(5) 0.005(4)
C16' 0.042(11) 0.031(9) 0.015(9) -0.002(8) 0.011(9) 0.014(8)
C16 0.043(12) 0.047(12) 0.028(11) 0.012(10) 0.008(11) 0.013(9)
C17 0.037(11) 0.016(9) 0.084(18) -0.017(11) -0.005(13) -0.006(8)
C17' 0.042(12) 0.060(14) 0.023(10) -0.001(10) -0.003(9) 0.009(10)
C18 0.031(5) 0.045(6) 0.135(12) -0.051(7) 0.023(7) -0.012(5)
N1 0.027(4) 0.039(4) 0.028(4) -0.016(3) -0.003(3) 0.005(3)
N2 0.033(5) 0.029(5) 0.022(5) 0.000 0.000 -0.002(4)
N3 0.070(6) 0.030(4) 0.074(6) -0.010(4) -0.008(5) -0.010(4)
N4 0.056(10) 0.020(7) 0.024(6) 0.001(5) -0.002(7) 0.002(7)
N5 0.052(10) 0.036(9) 0.052(9) 0.007(7) 0.012(8) 0.011(8)
N6 0.027(4) 0.026(4) 0.027(7) -0.002(5) -0.001(5) -0.001(3)
C5 0.033(5) 0.036(4) 0.027(4) -0.009(4) -0.007(4) -0.009(4)
O1 0.026(3) 0.060(5) 0.083(5) -0.016(4) 0.007(4) 0.013(3)
O2 0.031(3) 0.046(4) 0.079(5) -0.004(4) 0.025(3) -0.001(3)
O3 0.046(4) 0.032(3) 0.025(3) 0.007(2) -0.005(3) 0.009(3)
O4 0.043(4) 0.042(3) 0.019(3) -0.004(2) 0.005(2) -0.023(3)
O5 0.024(3) 0.041(3) 0.032(3) -0.011(3) -0.010(2) 0.009(3)
O6 0.027(3) 0.055(4) 0.033(3) -0.020(3) -0.012(3) 0.004(3)
O3W 0.029(6) 0.027(6) 0.030(6) -0.006(5) 0.001(5) 0.002(5)
O1W 0.017(4) 0.028(4) 0.029(4) 0.000 0.000 0.005(3)
O2W 0.089(11) 0.102(12) 0.125(13) 0.000 0.000 0.019(10)

loop_
_atom_type_symbol
_atom_type_description
_atom_type_scat_dispersion_real
_atom_type_scat_dispersion_imag
_atom_type_scat_source
C C 0.0033 0.0016 'International Tables Vol C Tables 4.2.6.8 and 6.1.1.4'
H H 0.0000 0.0000 'International Tables Vol C Tables 4.2.6.8 and 6.1.1.4'
N N 0.0061 0.0033 'International Tables Vol C Tables 4.2.6.8 and 6.1.1.4'
O O 0.0106 0.0060 'International Tables Vol C Tables 4.2.6.8 and 6.1.1.4'
Zn Zn 0.2839 1.4301 'International Tables Vol C Tables 4.2.6.8 and 6.1.1.4'

loop_
_geom_angle_atom_site_label_1
_geom_angle_atom_site_label_2
_geom_angle_atom_site_label_3
_geom_angle
_geom_angle_site_symmetry_1
_geom_angle_site_symmetry_3
O6 Zn1 O3 106.9(3) 1_655 8_665
O6 Zn1 O2 153.2(3) 1_655 .
O3 Zn1 O2 98.5(3) 8_665 .
O6 Zn1 N1 96.8(2) 1_655 .
O3 Zn1 N1 84.3(3) 8_665 .
O2 Zn1 N1 93.8(3) . .
O6 Zn1 O3W 89.1(2) 1_655 .
O3 Zn1 O3W 100.9(2) 8_665 .
O2 Zn1 O3W 77.9(3) . .
N1 Zn1 O3W 170.7(2) . .
O6 Zn1 O1 96.2(2) 1_655 .
O3 Zn1 O1 156.4(2) 8_665 .
O2 Zn1 O1 59.5(3) . .
N1 Zn1 O1 88.3(3) . .
O3W Zn1 O1 83.9(3) . .
O6 Zn1 C10 125.2(3) 1_655 .
O3 Zn1 C10 127.8(3) 8_665 .
O2 Zn1 C10 30.6(3) . .
N1 Zn1 C10 88.1(3) . .
O3W Zn1 C10 82.6(3) . .
O1 Zn1 C10 29.2(3) . .
O4 Zn2 O4 82.4(3) . 6_556
O4 Zn2 O5 88.7(2) . .
O4 Zn2 O5 167.1(2) 6_556 .
O4 Zn2 O5 167.1(2) . 6_556
O4 Zn2 O5 88.7(2) 6_556 6_556
O5 Zn2 O5 98.5(3) . 6_556
O4 Zn2 N6 94.9(6) . 7_756
O4 Zn2 N6 100.1(6) 6_556 7_756
O5 Zn2 N6 89.9(6) . 7_756
O5 Zn2 N6 95.8(6) 6_556 7_756
O4 Zn2 N6 100.1(6) . 4_645
O4 Zn2 N6 94.9(6) 6_556 4_645
O5 Zn2 N6 95.8(6) . 4_645
O5 Zn2 N6 89.9(6) 6_556 4_645
N6 Zn2 N6 7.7(16) 7_756 4_645
O4 Zn2 O1W 89.5(3) . .
O4 Zn2 O1W 89.5(3) 6_556 .
O5 Zn2 O1W 81.0(3) . .
O5 Zn2 O1W 81.0(3) 6_556 .
N6 Zn2 O1W 169.9(4) 7_756 .
N6 Zn2 O1W 169.9(4) 4_645 .
N1 C1 C2 122.4(8) . .
N1 C1 H1 118.8 . .
C2 C1 H1 118.8 . .
C5 C2 C1 119.7(8) . .
C5 C2 H2 120.2 . .
C1 C2 H2 120.2 . .
C4 C3 C5 118.9(8) . .
C4 C3 H3 120.5 . .
C5 C3 H3 120.5 . .
N1 C4 C3 123.8(9) . .
N1 C4 H4 118.1 . .
C3 C4 H4 118.1 . .
N3 C6 N2 112.8(9) . .
N3 C6 C5 122.6(8) . .
N2 C6 C5 124.6(8) . .
N3 C7 N4 114.3(14) . .
N3 C7 H7A 108.7 . .
N4 C7 H7A 108.7 . .
N3 C7 H7B 108.7 . .
N4 C7 H7B 108.7 . .
H7A C7 H7B 107.6 . .
C9 C9 N5 104.8(10) 6 .
C9 C9 N6 82.5(13) 6 6
N5 C9 N6 109.3(15) . 6
C9 C9 N6 71.1(12) 6 .
N5 C9 N6 111.5(15) . .
C9 C9 N5 52.4(8) 6 6
N5 C9 N5 52.4(15) . 6
N6 C9 N5 99.4(14) 6 6
N6 C9 N5 92.0(13) . 6
N6 C8 N4 101.1(14) . 6
N6 C8 N4 106.7(14) 6 6
N6 C8 N4 106.7(14) . .
N6 C8 N4 101.1(14) 6 .
N4 C8 N4 52.2(12) 6 .
O1 C10 O2 121.0(9) . .
O1 C10 C15 119.7(9) . .
O2 C10 C15 119.2(8) . .
O1 C10 Zn1 65.2(5) . .
O2 C10 Zn1 56.6(5) . .
C15 C10 Zn1 167.5(8) . .
O4 C11 O3 125.9(7) . .
O4 C11 C14 118.5(7) . .
O3 C11 C14 115.5(6) . .
O6 C12 O5 123.4(7) . .
O6 C12 C13 117.6(7) . .
O5 C12 C13 118.9(7) . .
C14 C13 C18 120.9(8) . .
C14 C13 C12 122.9(7) . .
C18 C13 C12 116.2(8) . .
C13 C14 C15 119.5(7) . .
C13 C14 C11 118.8(7) . .
C15 C14 C11 121.7(7) . .
C14 C15 C16 119.7(12) . .
C14 C15 C10 122.4(8) . .
C16 C15 C10 116.0(11) . .
C14 C15 C16' 117.8(11) . .
C10 C15 C16' 117.6(10) . .
C16 C16' C17' 102(3) . .
C16 C16' C17 69(3) . .
C16 C16' C15 69(2) . .
C17' C16' C15 120.3(15) . .
C17 C16' C15 109.4(15) . .
C16' C16 C17 81(3) . .
C16' C16 C15 81(3) . .
C17 C16 C15 119.0(17) . .
C16' C16 C17' 54(3) . .
C15 C16 C17' 106.7(16) . .
C17' C17 C16 103(3) . .
C17' C17 C16' 73(3) . .
C17' C17 C18 68(3) . .
C16 C17 C18 119.6(16) . .
C16' C17 C18 109.6(17) . .
C17 C17' C18 80(3) . .
C17 C17' C16' 75(3) . .
C18 C17' C16' 115.5(18) . .
C17 C17' C16 50(2) . .
C18 C17' C16 103.4(15) . .
C13 C18 C17' 121.9(13) . .
C13 C18 C17 115.6(11) . .
C4 N1 C1 117.2(8) . .
C4 N1 Zn1 124.7(6) . .
C1 N1 Zn1 117.8(5) . .
C6 N2 C6 101.7(10) 6 .
C6 N3 N3 106.3(6) . 6
C6 N3 C7 142.6(13) . .
N3 N3 C7 106.9(9) 6 .
N4 N4 N5 91.4(9) 6 .
N4 N4 C8 63.9(6) 6 .
N5 N4 C8 110.5(14) . .
N4 N4 C7 107.8(9) 6 .
N5 N4 C7 122.0(14) . .
C8 N4 C7 127.2(15) . .
N4 N4 N5 45.8(6) 6 6
N5 N4 N5 45.6(12) . 6
C8 N4 N5 86.4(10) . 6
C7 N4 N5 126.7(12) . 6
N5 N5 C9 75.2(10) 6 .
N5 N5 N4 88.6(9) 6 .
C9 N5 N4 105.4(15) . .
N5 N5 C9 52.4(8) 6 6
N4 N5 C9 102.0(13) . 6
N5 N5 N4 45.8(6) 6 6
C9 N5 N4 91.0(12) . 6
C9 N5 N4 74.6(10) 6 6
N6 N6 C8 83.8(13) 6 .
N6 N6 C9 97.5(13) 6 6
C8 N6 C9 108.4(12) . 6
N6 N6 C9 71.1(12) 6 .
C8 N6 C9 104.6(13) . .
N6 N6 Zn2 86.1(8) 6 7_765
C8 N6 Zn2 123.8(10) . 7_765
C9 N6 Zn2 127.8(10) 6 7_765
C9 N6 Zn2 123.7(11) . 7_765
C2 C5 C3 117.8(8) . .
C2 C5 C6 120.8(8) . .
C3 C5 C6 121.3(8) . .
C10 O1 Zn1 85.5(6) . .
C10 O2 Zn1 92.8(5) . .
C11 O3 Zn1 128.3(5) . 8_565
C11 O4 Zn2 122.7(5) . .
C12 O5 Zn2 135.0(5) . .
C12 O6 Zn1 127.8(5) . 1_455
Zn1 O3W H3A 129.9 . .
Zn1 O3W H3B 116.0 . .
H3A O3W H3B 107.7 . .

loop_
_geom_bond_atom_site_label_1
_geom_bond_atom_site_label_2
_geom_bond_distance
_geom_bond_site_symmetry_2
Zn1 O6 1.988(6) 1_655
Zn1 O3 2.008(6) 8_665
Zn1 O2 2.101(6) .
Zn1 N1 2.134(7) .
Zn1 O3W 2.234(11) .
Zn1 O1 2.288(8) .
Zn1 C10 2.512(10) .
Zn2 O4 2.068(5) .
Zn2 O4 2.068(5) 6_556
Zn2 O5 2.116(5) .
Zn2 O5 2.116(5) 6_556
Zn2 N6 2.121(11) 7_756
Zn2 N6 2.121(11) 4_645
Zn2 O1W 2.181(6) .
C1 N1 1.346(11) .
C1 C2 1.389(12) .
C1 H1 0.9300 .
C2 C5 1.381(12) .
C2 H2 0.9300 .
C3 C4 1.373(13) .
C3 C5 1.393(13) .
C3 H3 0.9300 .
C4 N1 1.339(11) .
C4 H4 0.9300 .
C6 N3 1.315(13) .
C6 N2 1.343(11) .
C6 C5 1.472(12) .
C7 N3 1.398(19) .
C7 N4 1.48(2) .
C7 H7A 0.9700 .
C7 H7B 0.9700 .
C9 C9 0.65(3) 6
C9 N5 1.32(2) .
C9 N6 1.37(2) 6
C9 N6 1.44(2) .
C9 N5 1.61(2) 6
C8 N6 1.327(19) .
C8 N6 1.327(19) 6
C8 N4 1.425(18) 6
C8 N4 1.425(18) .
C10 O1 1.231(10) .
C10 O2 1.280(12) .
C10 C15 1.479(13) .
C11 O4 1.234(9) .
C11 O3 1.236(9) .
C11 C14 1.523(10) .
C12 O6 1.247(9) .
C12 O5 1.267(10) .
C12 C13 1.495(11) .
C13 C14 1.376(11) .
C13 C18 1.400(13) .
C14 C15 1.400(11) .
C15 C16 1.41(2) .
C15 C16' 1.49(2) .
C16' C16 0.73(2) .
C16' C17' 1.42(3) .
C16' C17 1.44(3) .
C16 C17 1.36(3) .
C16 C17' 1.73(3) .
C17 C17' 0.80(3) .
C17 C18 1.49(2) .
C17' C18 1.41(2) .
N2 C6 1.343(11) 6
N3 N3 1.343(19) 6
N4 N4 1.25(3) 6
N4 N5 1.32(2) .
N4 N5 1.85(2) 6
N5 N5 1.32(3) 6
N5 C9 1.61(2) 6
N5 N4 1.85(2) 6
N6 N6 0.29(6) 6
N6 C9 1.37(2) 6
N6 Zn2 2.121(11) 7_765
O3 Zn1 2.008(6) 8_565
O6 Zn1 1.988(6) 1_455
O3W H3A 0.8499 .
O3W H3B 0.8500 .

loop_
_geom_torsion_atom_site_label_1
_geom_torsion_atom_site_label_2
_geom_torsion_atom_site_label_3
_geom_torsion_atom_site_label_4
_geom_torsion
_geom_torsion_site_symmetry_1
_geom_torsion_site_symmetry_4
N1 C1 C2 C5 0.4(14) . .
C5 C3 C4 N1 -1.2(17) . .
O6 Zn1 C10 O1 -7.1(7) 1_655 .
O3 Zn1 C10 O1 171.2(5) 8_665 .
O2 Zn1 C10 O1 -169.5(10) . .
N1 Zn1 C10 O1 89.9(6) . .
O3W Zn1 C10 O1 -90.7(6) . .
O6 Zn1 C10 O2 162.4(5) 1_655 .
O3 Zn1 C10 O2 -19.3(7) 8_665 .
N1 Zn1 C10 O2 -100.6(6) . .
O3W Zn1 C10 O2 78.8(6) . .
O1 Zn1 C10 O2 169.5(10) . .
O6 Zn1 C10 C15 -123(3) 1_655 .
O3 Zn1 C10 C15 55(3) 8_665 .
O2 Zn1 C10 C15 74(3) . .
N1 Zn1 C10 C15 -26(3) . .
O3W Zn1 C10 C15 153(3) . .
O1 Zn1 C10 C15 -116(3) . .
O6 C12 C13 C14 133.5(9) . .
O5 C12 C13 C14 -48.9(13) . .
O6 C12 C13 C18 -45.8(14) . .
O5 C12 C13 C18 131.9(11) . .
C18 C13 C14 C15 -5.2(16) . .
C12 C13 C14 C15 175.6(9) . .
C18 C13 C14 C11 172.3(10) . .
C12 C13 C14 C11 -6.9(13) . .
O4 C11 C14 C13 89.6(10) . .
O3 C11 C14 C13 -86.3(10) . .
O4 C11 C14 C15 -93.0(11) . .
O3 C11 C14 C15 91.2(10) . .
C13 C14 C15 C16 -16.7(19) . .
C11 C14 C15 C16 165.9(14) . .
C13 C14 C15 C10 179.7(10) . .
C11 C14 C15 C10 2.3(15) . .
C13 C14 C15 C16' 16.6(17) . .
C11 C14 C15 C16' -160.8(11) . .
O1 C10 C15 C14 177.7(10) . .
O2 C10 C15 C14 -4.9(16) . .
Zn1 C10 C15 C14 -72(3) . .
O1 C10 C15 C16 13.5(18) . .
O2 C10 C15 C16 -169.1(14) . .
Zn1 C10 C15 C16 124(3) . .
O1 C10 C15 C16' -19.1(17) . .
O2 C10 C15 C16' 158.3(13) . .
Zn1 C10 C15 C16' 91(3) . .
C14 C15 C16' C16 -102(3) . .
C10 C15 C16' C16 94(3) . .
C14 C15 C16' C17' -10(2) . .
C16 C15 C16' C17' 92(3) . .
C10 C15 C16' C17' -173.7(16) . .
C14 C15 C16' C17 -44(2) . .
C16 C15 C16' C17 58(3) . .
C10 C15 C16' C17 152.2(16) . .
C17' C16' C16 C17 3(2) . .
C15 C16' C16 C17 121.4(14) . .
C17' C16' C16 C15 -118.1(16) . .
C17 C16' C16 C15 -121.4(14) . .
C17 C16' C16 C17' -3(2) . .
C15 C16' C16 C17' 118.1(16) . .
C14 C15 C16 C16' 95(3) . .
C10 C15 C16 C16' -101(3) . .
C14 C15 C16 C17 20(3) . .
C10 C15 C16 C17 -175(2) . .
C16' C15 C16 C17 -74(3) . .
C14 C15 C16 C17' 47(2) . .
C10 C15 C16 C17' -148.6(13) . .
C16' C15 C16 C17' -48(2) . .
C16' C16 C17 C17' -6(4) . .
C15 C16 C17 C17' 69(4) . .
C15 C16 C17 C16' 75(3) . .
C17' C16 C17 C16' 6(4) . .
C16' C16 C17 C18 -78(3) . .
C15 C16 C17 C18 -3(4) . .
C17' C16 C17 C18 -72(3) . .
C16 C16' C17 C17' 174(4) . .
C15 C16' C17 C17' 116(3) . .
C17' C16' C17 C16 -174(4) . .
C15 C16' C17 C16 -58(2) . .
C16 C16' C17 C18 116(3) . .
C17' C16' C17 C18 -58(3) . .
C15 C16' C17 C18 58(2) . .
C16 C17 C17' C18 -117.1(17) . .
C16' C17 C17' C18 -120.2(13) . .
C16 C17 C17' C16' 3.1(19) . .
C18 C17 C17' C16' 120.2(13) . .
C16' C17 C17' C16 -3.1(19) . .
C18 C17 C17' C16 117.1(17) . .
C16 C16' C17' C17 -6(3) . .
C15 C16' C17' C17 -79(3) . .
C16 C16' C17' C18 65(3) . .
C17 C16' C17' C18 70(2) . .
C15 C16' C17' C18 -8(3) . .
C17 C16' C17' C16 6(3) . .
C15 C16' C17' C16 -73(3) . .
C16' C16 C17' C17 173(4) . .
C15 C16 C17' C17 -122(3) . .
C16' C16 C17' C18 -123(3) . .
C17 C16 C17' C18 64(3) . .
C15 C16 C17' C18 -57(2) . .
C17 C16 C17' C16' -173(4) . .
C15 C16 C17' C16' 66(3) . .
C14 C13 C18 C17' -14(2) . .
C12 C13 C18 C17' 164.8(15) . .
C14 C13 C18 C17 22(2) . .
C12 C13 C18 C17 -159.2(15) . .
C17 C17' C18 C13 88(3) . .
C16' C17' C18 C13 20(3) . .
C16 C17' C18 C13 43(2) . .
C16' C17' C18 C17 -67(2) . .
C16 C17' C18 C17 -45(2) . .
C17' C17 C18 C13 -110(3) . .
C16 C17 C18 C13 -17(3) . .
C16' C17 C18 C13 -49(3) . .
C16 C17 C18 C17' 92(4) . .
C16' C17 C18 C17' 61(3) . .
C3 C4 N1 C1 3.9(15) . .
C3 C4 N1 Zn1 -170.1(8) . .
C2 C1 N1 C4 -3.5(13) . .
C2 C1 N1 Zn1 170.9(7) . .
O6 Zn1 N1 C4 12.5(8) 1_655 .
O3 Zn1 N1 C4 118.9(8) 8_665 .
O2 Zn1 N1 C4 -142.8(8) . .
O1 Zn1 N1 C4 -83.5(8) . .
C10 Zn1 N1 C4 -112.8(8) . .
O6 Zn1 N1 C1 -161.5(6) 1_655 .
O3 Zn1 N1 C1 -55.0(6) 8_665 .
O2 Zn1 N1 C1 43.2(7) . .
O1 Zn1 N1 C1 102.5(6) . .
C10 Zn1 N1 C1 73.3(7) . .
N3 C6 N2 C6 0.0(14) . 6
C5 C6 N2 C6 179.7(5) . 6
N2 C6 N3 N3 0.0(9) . 6
C5 C6 N3 N3 -179.7(7) . 6
N2 C6 N3 C7 -151.7(17) . .
C5 C6 N3 C7 29(2) . .
N4 C7 N3 C6 91(2) . .
N4 C7 N3 N3 -60.9(17) . 6
N6 C8 N4 N4 -91.2(14) . 6
N6 C8 N4 N4 -102.6(14) 6 6
N6 C8 N4 N5 -10.1(18) . .
N6 C8 N4 N5 -21.5(18) 6 .
N4 C8 N4 N5 81.1(13) 6 .
N6 C8 N4 C7 175.7(17) . .
N6 C8 N4 C7 164.3(18) 6 .
N4 C8 N4 C7 -93.1(15) 6 .
N6 C8 N4 N5 -49.5(14) . 6
N6 C8 N4 N5 -60.9(14) 6 6
N4 C8 N4 N5 41.7(9) 6 6
N3 C7 N4 N4 61.4(17) . 6
N3 C7 N4 N5 -42(2) . .
N3 C7 N4 C8 131.6(15) . .
N3 C7 N4 N5 14(3) . 6
C9 C9 N5 N5 0.000(4) 6 6
N6 C9 N5 N5 87.1(15) 6 6
N6 C9 N5 N5 75.2(15) . 6
C9 C9 N5 N4 -84.4(12) 6 .
N6 C9 N5 N4 3(2) 6 .
N6 C9 N5 N4 -9(2) . .
N5 C9 N5 N4 -84.4(12) 6 .
N6 C9 N5 C9 87.1(15) 6 6
N6 C9 N5 C9 75.2(15) . 6
N5 C9 N5 C9 0.000(6) 6 6
C9 C9 N5 N4 -43.5(8) 6 6
N6 C9 N5 N4 43.6(17) 6 6
N6 C9 N5 N4 31.7(17) . 6
N5 C9 N5 N4 -43.5(8) 6 6
N4 N4 N5 N5 0.000(2) 6 6
C8 N4 N5 N5 -62.5(9) . 6
C7 N4 N5 N5 112.0(14) . 6
N4 N4 N5 C9 74.3(12) 6 .
C8 N4 N5 C9 11.7(18) . .
C7 N4 N5 C9 -173.7(14) . .
N5 N4 N5 C9 74.3(12) 6 .
N4 N4 N5 C9 51.0(10) 6 6
C8 N4 N5 C9 -11.5(15) . 6
C7 N4 N5 C9 163.0(14) . 6
N5 N4 N5 C9 51.0(10) 6 6
C8 N4 N5 N4 -62.5(9) . 6
C7 N4 N5 N4 112.0(14) . 6
N5 N4 N5 N4 0.000(3) 6 6
N4 C8 N6 N6 -118.2(7) 6 6
N4 C8 N6 N6 -64.5(7) . 6
N6 C8 N6 C9 95.9(18) 6 6
N4 C8 N6 C9 -22(2) 6 6
N4 C8 N6 C9 31(2) . 6
N6 C8 N6 C9 68.6(16) 6 .
N4 C8 N6 C9 -49.6(18) 6 .
N4 C8 N6 C9 4(2) . .
N6 C8 N6 Zn2 -81.1(18) 6 7_765
N4 C8 N6 Zn2 160.7(17) 6 7_765
N4 C8 N6 Zn2 -145.7(16) . 7_765
C9 C9 N6 N6 180.000(4) 6 6
N5 C9 N6 N6 81.1(13) . 6
N5 C9 N6 N6 131.1(10) 6 6
C9 C9 N6 C8 102.0(16) 6 .
N5 C9 N6 C8 3(2) . .
N6 C9 N6 C8 -78.0(16) 6 .
N5 C9 N6 C8 53.1(18) 6 .
N5 C9 N6 C9 -98.9(13) . 6
N6 C9 N6 C9 180.000(4) 6 6
N5 C9 N6 C9 -48.9(10) 6 6
C9 C9 N6 Zn2 -108.3(17) 6 7_765
N5 C9 N6 Zn2 152.8(15) . 7_765
N6 C9 N6 Zn2 71.7(17) 6 7_765
N5 C9 N6 Zn2 -157.2(17) 6 7_765
C1 C2 C5 C3 2.4(13) . .
C1 C2 C5 C6 -175.3(8) . .
C4 C3 C5 C2 -2.0(14) . .
C4 C3 C5 C6 175.7(9) . .
N3 C6 C5 C2 26.3(14) . .
N2 C6 C5 C2 -153.3(10) . .
N3 C6 C5 C3 -151.3(10) . .
N2 C6 C5 C3 29.1(14) . .
O2 C10 O1 Zn1 -10.2(10) . .
C15 C10 O1 Zn1 167.1(9) . .
O6 Zn1 O1 C10 174.2(6) 1_655 .
O3 Zn1 O1 C10 -17.5(11) 8_665 .
O2 Zn1 O1 C10 6.2(6) . .
N1 Zn1 O1 C10 -89.2(6) . .
O3W Zn1 O1 C10 85.8(6) . .
O1 C10 O2 Zn1 11.1(11) . .
C15 C10 O2 Zn1 -166.2(9) . .
O6 Zn1 O2 C10 -33.3(10) 1_655 .
O3 Zn1 O2 C10 164.7(6) 8_665 .
N1 Zn1 O2 C10 79.9(6) . .
O3W Zn1 O2 C10 -95.9(6) . .
O1 Zn1 O2 C10 -5.9(6) . .
O4 C11 O3 Zn1 -10.2(11) . 8_565
C14 C11 O3 Zn1 165.3(5) . 8_565
O3 C11 O4 Zn2 123.6(7) . .
C14 C11 O4 Zn2 -51.8(9) . .
O4 Zn2 O4 C11 167.8(5) 6_556 .
O5 Zn2 O4 C11 -21.6(7) . .
O5 Zn2 O4 C11 -145.6(9) 6_556 .
N6 Zn2 O4 C11 68.3(9) 7_756 .
N6 Zn2 O4 C11 74.1(9) 4_645 .
O1W Zn2 O4 C11 -102.6(7) . .
O6 C12 O5 Zn2 -178.1(6) . .
C13 C12 O5 Zn2 4.4(12) . .
O4 Zn2 O5 C12 49.6(8) . .
O4 Zn2 O5 C12 95.7(13) 6_556 .
O5 Zn2 O5 C12 -141.2(7) 6_556 .
N6 Zn2 O5 C12 -45.3(10) 7_756 .
N6 Zn2 O5 C12 -50.4(10) 4_645 .
O1W Zn2 O5 C12 139.3(8) . .
O5 C12 O6 Zn1 4.3(13) . 1_455
C13 C12 O6 Zn1 -178.2(6) . 1_455
